data_1517861
loop_
_publ_author_name
'Naveke, Martina'
'Jones, Peter G.'
'Blaschette, Armand'
'Schomburg, Dietmar'
'Cammenga, Heiko, K'
'Epple, Mathias'

_publ_section_title
;
 Polysulfonyl amines.XLI. A silver(I) hydrate with an unusual composition:
 characterization of tetrakis(dimesylamido)aquatetrasilver(I)
 [Ag4{N(SO2CH3)2}4(H2O)] by X-ray diffraction and thermal analysis
;
_journal_name_full 'Zeitschrift fuer Anorganische und Allgemeine Chemie'
_journal_page_first 1027
_journal_page_last 1036
_journal_volume 619
_journal_year 1993
_chemical_formula_sum 'C8 H26 Ag4 N4 O17 S8'
_chemical_formula_weight 1138.3
_space_group_IT_number 2
_symmetry_cell_setting triclinic
_symmetry_Int_Tables_number 2
_symmetry_space_group_name_Hall '-P 1'
_symmetry_space_group_name_H-M 'P -1'
_cell_angle_alpha 90.97(3)
_cell_angle_beta 90.90(3)
_cell_angle_gamma 98.25(4)
_cell_formula_units_Z 2
_cell_length_a 8.646(4)
_cell_length_b 12.112(5)
_cell_length_c 13.991(5)
_cell_volume 1449.5(10)
_diffrn_ambient_temperature 178
_diffrn_radiation_probe x-ray
_diffrn_radiation_type MoK\a
_diffrn_radiation_wavelength 0.71073
_exptl_absorpt_coefficient_mu 3.269
_exptl_crystal_density_diffrn 2.608
_exptl_crystal_F_000 1108
_refine_ls_number_parameters 394
_refine_ls_number_reflns 4452
_refine_ls_R_factor_gt 0.044
_refine_ls_wR_factor_gt 0.058
_cod_data_source_file silver-hydrate.cif
_cod_data_source_block silver-hydrate
_cod_database_code 1517861

loop_
_symmetry_equiv_pos_site_id
_symmetry_equiv_pos_as_xyz
1 x,y,z
2 -x,-y,-z

loop_
_atom_site_label
_atom_site_type_symbol
_atom_site_thermal_displace_type
_atom_site_fract_x
_atom_site_fract_y
_atom_site_fract_z
_atom_site_occupancy
_atom_site_U_iso_or_equiv
Ag1 Ag Uiso 0.04009(7) 0.00374(5) 0.77002(5) 1.000 0.0228(2)
Ag2 Ag Uiso 0.22469(7) 0.24256(5) 0.76965(5) 1.000 0.0280(2)
Ag3 Ag Uiso 0.42986(9) 0.55396(6) 0.76913(6) 1.000 0.0410(3)
Ag4 Ag Uiso 0.74476(7) 0.76020(5) 0.75681(4) 1.000 0.0234(2)
S1 S Uiso -0.1664(2) -0.1419(2) 0.55150(10) 1.000 0.0193(6)
S2 S Uiso -0.3657(2) -0.3443(2) 0.54480(10) 1.000 0.0162(6)
S3 S Uiso 0.4217(2) -0.0057(2) 0.75610(10) 1.000 0.0145(5)
S4 S Uiso 0.2288(2) -0.2125(2) 0.74240(10) 1.000 0.0136(5)
S5 S Uiso -0.1647(2) 0.2349(2) 0.75260(10) 1.000 0.0131(5)
S6 S Uiso 0.0063(2) 0.4472(2) 0.74990(10) 1.000 0.0150(6)
S7 S Uiso 0.6467(2) 0.64890(10) 0.96960(10) 1.000 0.0135(5)
S8 S Uiso 0.8532(2) 0.84790(10) 0.97390(10) 1.000 0.0129(5)
O1 O Uiso -0.0667(8) -0.0764(5) 0.6103(5) 1.000 0.045(2)
OW O Uiso 0.4618(6) 0.3636(4) 0.7307(3) 1.000 0.0163(16)
O2 O Uiso -0.0921(8) -0.1862(5) 0.4612(5) 1.000 0.040(2)
O3 O Uiso -0.4577(7) -0.4067(5) 0.6165(4) 1.000 0.0275(19)
O4 O Uiso -0.4529(6) -0.3071(4) 0.4645(4) 1.000 0.0218(18)
O5 O Uiso 0.5234(6) -0.0493(4) 0.6897(4) 1.000 0.0249(18)
O6 O Uiso 0.3970(6) 0.1094(4) 0.7422(4) 1.000 0.0183(17)
O7 O Uiso 0.0722(6) -0.2510(4) 0.7698(4) 1.000 0.0209(17)
O8 O Uiso 0.3520(6) -0.2594(4) 0.7931(4) 1.000 0.0220(18)
O9 O Uiso -0.1372(6) 0.1249(4) 0.7796(4) 1.000 0.0207(17)
O10 O Uiso -0.2789(6) 0.2807(4) 0.8099(4) 1.000 0.0168(16)
O11 O Uiso -0.1150(7) 0.4748(5) 0.6885(4) 1.000 0.0284(19)
O12 O Uiso 0.1643(6) 0.4888(4) 0.7242(4) 1.000 0.0227(18)
O13 O Uiso 0.7350(6) 0.6163(4) 1.0506(4) 1.000 0.0216(17)
O14 O Uiso 0.5999(6) 0.5618(4) 0.8970(4) 1.000 0.0214(17)
O15 O Uiso 0.7827(6) 0.8698(4) 1.0642(4) 1.000 0.0192(17)
O16 O Uiso 0.8816(6) 0.9409(4) 0.9100(4) 1.000 0.0204(17)
N1 N Uiso -0.2668(7) -0.2401(5) 0.6013(4) 1.000 0.0151(19)
N2 N Uiso 0.2510(7) -0.0776(5) 0.7565(4) 1.000 0.0147(19)
N3 N Uiso 0.0027(7) 0.3125(5) 0.7566(4) 1.000 0.0154(19)
N4 N Uiso 0.7443(7) 0.7515(5) 0.9129(4) 1.000 0.0148(19)
C1 C Uiso -0.2946(10) -0.0580(7) 0.4945(6) 1.000 0.025(3)
C2 C Uiso -0.2357(11) -0.4284(7) 0.4986(6) 1.000 0.026(3)
C3 C Uiso 0.5030(9) -0.0118(7) 0.8709(6) 1.000 0.021(2)
C4 C Uiso 0.2441(10) -0.2424(7) 0.6199(5) 1.000 0.021(2)
C5 C Uiso -0.2346(9) 0.2232(7) 0.6343(5) 1.000 0.021(2)
C6 C Uiso -0.0261(10) 0.4962(7) 0.8645(6) 1.000 0.023(3)
C7 C Uiso 0.4766(9) 0.6944(7) 1.0124(5) 1.000 0.020(2)
C8 C Uiso 1.0302(9) 0.7993(6) 0.9977(6) 1.000 0.019(2)

loop_
_atom_type_symbol
_atom_type_description
_atom_type_scat_dispersion_real
_atom_type_scat_dispersion_imag
_atom_type_scat_source
C C 0.0033 0.0016 ' International Tables Vol C Tables 4.2.6.8 and 6.1.1.4'
Ag Ag -0.8971 1.1015 ' International Tables Vol C Tables 4.2.6.8 and 6.1.1.4'
N N 0.0061 0.0033 ' International Tables Vol C Tables 4.2.6.8 and 6.1.1.4'
O O 0.0106 0.0060 ' International Tables Vol C Tables 4.2.6.8 and 6.1.1.4'
S S 0.1246 0.1234 ' International Tables Vol C Tables 4.2.6.8 and 6.1.1.4'

loop_
_geom_angle_atom_site_label_1
_geom_angle_atom_site_label_2
_geom_angle_atom_site_label_3
_geom_angle
_geom_angle_site_symmetry_1
_geom_angle_site_symmetry_3
_geom_angle_publ_flag
O1 Ag1 O9 93.2(2) . . yes
O1 Ag1 N2 91.7(2) . . yes
O1 Ag1 O16 115.4(2) . 1_445 yes
O9 Ag1 N2 166.5(2) . . yes
O9 Ag1 O16 75.91(18) . 1_445 yes
O16 Ag1 N2 113.2(2) 1_445 . yes
OW Ag2 O6 79.18(17) . . yes
OW Ag2 N3 117.1(2) . . yes
OW Ag2 O15 118.47(16) . 2_667 yes
O6 Ag2 N3 155.5(2) . . yes
O6 Ag2 O15 76.70(18) . 2_667 yes
O15 Ag2 N3 107.36(19) 2_667 . yes
OW Ag3 O12 82.56(18) . . yes
OW Ag3 O14 92.25(17) . . yes
OW Ag3 O8 169.77(18) . 1_565 yes
OW Ag3 O3 84.43(18) . 1_665 yes
O12 Ag3 O14 141.37(19) . . yes
O8 Ag3 O12 87.54(17) 1_565 . yes
O3 Ag3 O12 101.0(2) 1_665 . yes
O8 Ag3 O14 97.12(18) 1_565 . yes
O3 Ag3 O14 116.6(2) 1_665 . yes
O3 Ag3 O8 95.0(2) 1_665 1_565 yes
O7 Ag4 N4 86.8(2) 1_665 . yes
N1 Ag4 N4 176.3(2) 1_665 . yes
O7 Ag4 N1 95.4(2) 1_665 1_665 yes
O1 S1 O2 115.1(4) . . yes
O1 S1 N1 114.5(4) . . yes
O1 S1 C1 108.9(4) . . yes
O2 S1 N1 109.5(3) . . yes
O2 S1 C1 98.9(4) . . yes
N1 S1 C1 108.7(4) . . yes
O3 S2 O4 116.0(3) . . yes
O3 S2 N1 105.5(3) . . yes
O3 S2 C2 108.1(4) . . yes
O4 S2 N1 111.0(3) . . yes
O4 S2 C2 107.5(4) . . yes
N1 S2 C2 108.5(4) . . yes
O5 S3 O6 116.0(3) . . yes
O5 S3 N2 112.5(3) . . yes
O5 S3 C3 107.9(4) . . yes
O6 S3 N2 105.9(3) . . yes
O6 S3 C3 106.9(4) . . yes
N2 S3 C3 107.2(3) . . yes
O7 S4 O8 116.4(3) . . yes
O7 S4 N2 105.5(3) . . yes
O7 S4 C4 108.1(4) . . yes
O8 S4 N2 110.8(3) . . yes
O8 S4 C4 107.9(4) . . yes
N2 S4 C4 107.8(4) . . yes
O9 S5 O10 114.4(3) . . yes
O9 S5 N3 106.4(3) . . yes
O9 S5 C5 106.5(4) . . yes
O10 S5 N3 112.1(3) . . yes
O10 S5 C5 108.0(4) . . yes
N3 S5 C5 109.2(3) . . yes
O11 S6 O12 116.7(3) . . yes
O11 S6 N3 111.7(3) . . yes
O11 S6 C6 107.8(4) . . yes
O12 S6 N3 104.5(3) . . yes
O12 S6 C6 108.7(4) . . yes
N3 S6 C6 106.9(4) . . yes
O13 S7 O14 115.7(3) . . yes
O13 S7 N4 111.7(3) . . yes
O13 S7 C7 108.2(3) . . yes
O14 S7 N4 105.4(3) . . yes
O14 S7 C7 107.8(3) . . yes
N4 S7 C7 107.7(4) . . yes
O15 S8 O16 116.2(3) . . yes
O15 S8 N4 111.1(3) . . yes
O15 S8 C8 108.3(4) . . yes
O16 S8 N4 104.9(3) . . yes
O16 S8 C8 108.6(3) . . yes
N4 S8 C8 107.3(3) . . yes
Ag1 O1 S1 155.5(4) . . yes
Ag2 OW Ag3 108.9(2) . . yes
Ag3 O3 S2 157.8(4) 1_445 . yes
Ag2 O6 S3 144.9(3) . . yes
Ag4 O7 S4 150.4(3) 1_445 . yes
Ag3 O8 S4 127.4(3) 1_545 . yes
Ag1 O9 S5 142.8(3) . . yes
Ag3 O12 S6 150.2(4) . . yes
Ag3 O14 S7 131.5(3) . . yes
Ag2 O15 S8 130.3(3) 2_667 . yes
Ag1 O16 S8 140.8(3) 1_665 . yes
S1 N1 S2 123.8(4) . . yes
Ag4 N1 S1 116.7(3) 1_445 . yes
Ag4 N1 S2 119.3(3) 1_445 . yes
Ag1 N2 S3 121.1(3) . . yes
Ag1 N2 S4 118.2(3) . . yes
S3 N2 S4 120.6(4) . . yes
Ag2 N3 S5 122.3(3) . . yes
Ag2 N3 S6 119.7(3) . . yes
S5 N3 S6 118.0(4) . . yes
Ag4 N4 S7 122.9(3) . . yes
Ag4 N4 S8 118.4(3) . . yes
S7 N4 S8 118.7(4) . . yes

loop_
_geom_bond_atom_site_label_1
_geom_bond_atom_site_label_2
_geom_bond_distance
_geom_bond_site_symmetry_2
_geom_bond_publ_flag
Ag1 O1 2.528(7) . yes
Ag1 O9 2.273(5) . yes
Ag1 N2 2.203(6) . yes
Ag1 O16 2.476(6) 1_445 yes
Ag2 OW 2.418(5) . yes
Ag2 O6 2.378(5) . yes
Ag2 N3 2.213(6) . yes
Ag2 O15 2.711(6) 2_667 yes
Ag3 OW 2.414(5) . yes
Ag3 O12 2.389(5) . yes
Ag3 O14 2.290(6) . yes
Ag3 O8 2.469(5) 1_565 yes
Ag3 O3 2.387(6) 1_665 yes
Ag4 N4 2.188(6) . yes
Ag4 O7 2.857(5) 1_665 yes
Ag4 N1 2.176(6) 1_665 yes
S1 O1 1.345(7) . yes
S1 O2 1.549(7) . yes
S1 N1 1.551(6) . yes
S1 C1 1.795(9) . yes
S2 O3 1.445(6) . yes
S2 O4 1.457(6) . yes
S2 N1 1.608(6) . yes
S2 C2 1.746(9) . yes
S3 O5 1.434(6) . yes
S3 O6 1.456(5) . yes
S3 N2 1.603(6) . yes
S3 C3 1.750(8) . yes
S4 O7 1.428(6) . yes
S4 O8 1.457(6) . yes
S4 N2 1.626(6) . yes
S4 C4 1.757(7) . yes
S5 O9 1.442(5) . yes
S5 O10 1.447(6) . yes
S5 N3 1.608(6) . yes
S5 C5 1.750(7) . yes
S6 O11 1.425(6) . yes
S6 O12 1.440(6) . yes
S6 N3 1.632(6) . yes
S6 C6 1.741(9) . yes
S7 O13 1.448(6) . yes
S7 O14 1.462(5) . yes
S7 N4 1.625(6) . yes
S7 C7 1.753(8) . yes
S8 O15 1.448(6) . yes
S8 O16 1.446(5) . yes
S8 N4 1.614(6) . yes
S8 C8 1.746(8) . yes

loop_
_geom_torsion_atom_site_label_1
_geom_torsion_atom_site_label_2
_geom_torsion_atom_site_label_3
_geom_torsion_atom_site_label_4
_geom_torsion
_geom_torsion_site_symmetry_1
_geom_torsion_site_symmetry_3
_geom_torsion_site_symmetry_4
_geom_torsion_publ_flag
O9 Ag1 O1 S1 -80.3(10) . . . no
N2 Ag1 O1 S1 112.3(10) . . . no
O16 Ag1 O1 S1 -4.4(11) 1_445 . . no
O1 Ag1 O9 S5 -87.2(6) . . . no
O16 Ag1 O9 S5 157.4(6) 1_445 . . no
O1 Ag1 N2 S3 119.9(4) . . . no
O1 Ag1 N2 S4 -57.6(3) . . . no
O16 Ag1 N2 S3 -121.5(3) 1_445 . . no
O16 Ag1 N2 S4 61.0(4) 1_445 . . no
O1 Ag1 O16 S8 81.0(5) . 1_445 1_445 no
O9 Ag1 O16 S8 167.8(5) . 1_445 1_445 no
N2 Ag1 O16 S8 -22.8(6) . 1_445 1_445 no
O6 Ag2 OW Ag3 -168.5(2) . . . no
N3 Ag2 OW Ag3 31.0(3) . . . no
O15 Ag2 OW Ag3 -100.2(2) 2_667 . . no
OW Ag2 O6 S3 163.7(6) . . . no
N3 Ag2 O6 S3 -62.0(9) . . . no
O15 Ag2 O6 S3 40.8(6) 2_667 . . no
OW Ag2 N3 S5 163.4(3) . . . no
OW Ag2 N3 S6 -16.1(4) . . . no
O6 Ag2 N3 S5 35.5(7) . . . no
O6 Ag2 N3 S6 -144.0(4) . . . no
O15 Ag2 N3 S5 -60.5(4) 2_667 . . no
O15 Ag2 N3 S6 120.0(3) 2_667 . . no
OW Ag2 O15 S8 102.1(4) . 2_667 2_667 no
O6 Ag2 O15 S8 171.8(4) . 2_667 2_667 no
N3 Ag2 O15 S8 -33.3(4) . 2_667 2_667 no
O12 Ag3 OW Ag2 -32.8(2) . . . no
O14 Ag3 OW Ag2 108.7(2) . . . no
O3 Ag3 OW Ag2 -134.7(2) 1_665 . . no
OW Ag3 O12 S6 97.9(6) . . . no
O14 Ag3 O12 S6 13.7(8) . . . no
O8 Ag3 O12 S6 -84.7(6) 1_565 . . no
O3 Ag3 O12 S6 -179.3(6) 1_665 . . no
OW Ag3 O14 S7 -175.6(4) . . . no
O12 Ag3 O14 S7 -94.8(5) . . . no
O8 Ag3 O14 S7 0.2(4) 1_565 . . no
O3 Ag3 O14 S7 99.5(4) 1_665 . . no
O12 Ag3 O8 S4 -30.6(4) . 1_565 1_565 no
O14 Ag3 O8 S4 -172.1(4) . 1_565 1_565 no
OW Ag3 O3 S2 -145.6(10) . 1_665 1_665 no
O12 Ag3 O3 S2 133.1(10) . 1_665 1_665 no
O14 Ag3 O3 S2 -55.9(11) . 1_665 1_665 no
O7 Ag4 N4 S7 -116.8(4) 1_665 . . no
O7 Ag4 N4 S8 59.7(4) 1_665 . . no
N4 Ag4 O7 S4 -135.0(7) . 1_665 1_665 no
O2 S1 O1 Ag1 -145.9(9) . . . no
N1 S1 O1 Ag1 -17.8(11) . . . no
C1 S1 O1 Ag1 104.1(10) . . . no
O1 S1 N1 S2 -166.1(5) . . . no
O1 S1 N1 Ag4 9.0(5) . . 1_445 no
O2 S1 N1 S2 -35.1(6) . . . no
O2 S1 N1 Ag4 140.0(4) . . 1_445 no
C1 S1 N1 S2 71.9(5) . . . no
C1 S1 N1 Ag4 -113.0(4) . . 1_445 no
O4 S2 O3 Ag3 -113.8(10) . . 1_445 no
N1 S2 O3 Ag3 9.6(11) . . 1_445 no
C2 S2 O3 Ag3 125.5(10) . . 1_445 no
O3 S2 N1 S1 -172.1(4) . . . no
O3 S2 N1 Ag4 12.9(5) . . 1_445 no
O4 S2 N1 S1 -45.7(6) . . . no
O4 S2 N1 Ag4 139.3(3) . . 1_445 no
C2 S2 N1 S1 72.3(5) . . . no
C2 S2 N1 Ag4 -102.7(4) . . 1_445 no
O5 S3 O6 Ag2 155.9(5) . . . no
N2 S3 O6 Ag2 30.3(6) . . . no
C3 S3 O6 Ag2 -83.8(6) . . . no
O5 S3 N2 Ag1 -141.3(3) . . . no
O5 S3 N2 S4 36.2(5) . . . no
O6 S3 N2 Ag1 -13.6(4) . . . no
O6 S3 N2 S4 163.9(4) . . . no
C3 S3 N2 Ag1 100.3(4) . . . no
C3 S3 N2 S4 -82.3(5) . . . no
O8 S4 O7 Ag4 174.0(5) . . 1_445 no
N2 S4 O7 Ag4 50.7(7) . . 1_445 no
C4 S4 O7 Ag4 -64.4(7) . . 1_445 no
O7 S4 O8 Ag3 76.8(5) . . 1_545 no
N2 S4 O8 Ag3 -162.7(3) . . 1_545 no
C4 S4 O8 Ag3 -44.9(5) . . 1_545 no
O7 S4 N2 Ag1 -16.5(4) . . . no
O7 S4 N2 S3 166.1(4) . . . no
O8 S4 N2 Ag1 -143.3(3) . . . no
O8 S4 N2 S3 39.2(5) . . . no
C4 S4 N2 Ag1 98.8(4) . . . no
C4 S4 N2 S3 -78.7(5) . . . no
O10 S5 O9 Ag1 -158.4(5) . . . no
N3 S5 O9 Ag1 -34.0(6) . . . no
C5 S5 O9 Ag1 82.4(6) . . . no
O9 S5 N3 Ag2 12.1(4) . . . no
O9 S5 N3 S6 -168.3(4) . . . no
O10 S5 N3 Ag2 137.9(3) . . . no
O10 S5 N3 S6 -42.6(5) . . . no
C5 S5 N3 Ag2 -102.5(4) . . . no
C5 S5 N3 S6 77.1(5) . . . no
O11 S6 O12 Ag3 149.2(6) . . . no
N3 S6 O12 Ag3 -86.9(6) . . . no
C6 S6 O12 Ag3 27.0(7) . . . no
O11 S6 N3 Ag2 144.8(3) . . . no
O11 S6 N3 S5 -34.8(5) . . . no
O12 S6 N3 Ag2 17.7(4) . . . no
O12 S6 N3 S5 -161.9(4) . . . no
C6 S6 N3 Ag2 -97.5(4) . . . no
C6 S6 N3 S5 83.0(5) . . . no
O13 S7 O14 Ag3 168.7(4) . . . no
N4 S7 O14 Ag3 -67.5(5) . . . no
C7 S7 O14 Ag3 47.4(5) . . . no
O13 S7 N4 Ag4 139.5(4) . . . no
O13 S7 N4 S8 -37.1(5) . . . no
O14 S7 N4 Ag4 13.1(5) . . . no
O14 S7 N4 S8 -163.5(4) . . . no
C7 S7 N4 Ag4 -101.9(4) . . . no
C7 S7 N4 S8 81.6(5) . . . no
O16 S8 O15 Ag2 -160.3(3) . . 2_667 no
N4 S8 O15 Ag2 79.8(4) . . 2_667 no
C8 S8 O15 Ag2 -37.8(5) . . 2_667 no
O15 S8 O16 Ag1 160.7(4) . . 1_665 no
N4 S8 O16 Ag1 -76.2(5) . . 1_665 no
C8 S8 O16 Ag1 38.4(6) . . 1_665 no
O15 S8 N4 Ag4 147.6(3) . . . no
O15 S8 N4 S7 -35.7(5) . . . no
O16 S8 N4 Ag4 21.2(4) . . . no
O16 S8 N4 S7 -162.1(4) . . . no
C8 S8 N4 Ag4 -94.2(4) . . . no
C8 S8 N4 S7 82.5(5) . . . no
